data_2201311
loop_
_publ_author_name
'Philippopoulos, Athanassios I.'
'Ziemer, Burkhard'
'Filippou, Alexander C.'

_publ_section_title
;<i>trans</i>-Bis[ethane-1,2-diylbis(diphenylphosphane)-\k2<i>P,P</i>']bis(thiocyanato-\k<i>N</i>)molybdenum(II)
 toluene solvate
;
_journal_issue 12
_journal_name_full 'Acta Crystallographica Section E'
_journal_page_first m705
_journal_page_last m706
_journal_paper_doi 10.1107/S1600536802020123
_journal_volume 58
_journal_year 2002
_chemical_formula_iupac '[Mo (N C S)2 (C26 H24 P2)2], C7 H8'
_chemical_formula_moiety 'C54 H48 Mo N2 P4 S2, C7 H8'
_chemical_formula_sum 'C61 H56 Mo N2 P4 S2'
_chemical_formula_weight 1101.02
_chemical_name_systematic
;
trans-Bis[ethane-1,2-diylbis(diphenylphosphane)-\k2P,P']bis(thiocyanato-
\kN)molybdenum(II) toluene solvate
;
_space_group_IT_number 14
_symmetry_cell_setting monoclinic
_symmetry_space_group_name_Hall '-P 2ybc'
_symmetry_space_group_name_H-M 'P 1 21/c 1'
_atom_sites_solution_hydrogens geom
_atom_sites_solution_primary direct
_atom_sites_solution_secondary difmap
_audit_creation_method SHELXL97
_cell_angle_alpha 90.00
_cell_angle_beta 104.172(11)
_cell_angle_gamma 90.00
_cell_formula_units_Z 2
_cell_length_a 9.6277(13)
_cell_length_b 17.017(2)
_cell_length_c 16.755(2)
_cell_measurement_reflns_used 72
_cell_measurement_temperature 180(2)
_cell_measurement_theta_max 14.8
_cell_measurement_theta_min 14.0
_cell_volume 2661.5(6)
_computing_cell_refinement STADI4
_computing_data_collection 'STADI4 (Stoe & Cie, 1997)'
_computing_data_reduction 'XRED (Stoe & Cie, 1997)'
_computing_molecular_graphics 'DIAMOND (Brandenburg, 1999)'
_computing_publication_material SHELXL97
_computing_structure_refinement 'SHELXL97 (Sheldrick, 1997)'
_computing_structure_solution 'SHELXS97 (Sheldrick, 1990)'
_diffrn_ambient_temperature 180(2)
_diffrn_measured_fraction_theta_full 1.000
_diffrn_measured_fraction_theta_max 1.000
_diffrn_measurement_device 'Stoe STADI-4'
_diffrn_measurement_method 2\q/\w
_diffrn_radiation_monochromator 'planar graphite'
_diffrn_radiation_source 'fine-focus sealed X-ray tube'
_diffrn_radiation_type MoK\a
_diffrn_radiation_wavelength 0.71073
_diffrn_reflns_av_R_equivalents 0.0983
_diffrn_reflns_av_sigmaI/netI 0.0331
_diffrn_reflns_limit_h_max 11
_diffrn_reflns_limit_h_min -11
_diffrn_reflns_limit_k_max 20
_diffrn_reflns_limit_k_min 0
_diffrn_reflns_limit_l_max 20
_diffrn_reflns_limit_l_min -2
_diffrn_reflns_number 4828
_diffrn_reflns_theta_full 25.25
_diffrn_reflns_theta_max 25.25
_diffrn_reflns_theta_min 1.73
_diffrn_standards_decay_% 3.8
_diffrn_standards_interval_time 120
_diffrn_standards_number 3
_exptl_absorpt_coefficient_mu 0.487
_exptl_absorpt_correction_T_max 0.7999
_exptl_absorpt_correction_T_min 0.7331
_exptl_absorpt_correction_type psi-scan
_exptl_absorpt_process_details '(North et al., 1968)'
_exptl_crystal_colour black
_exptl_crystal_density_diffrn 1.374
_exptl_crystal_density_method none
_exptl_crystal_description block
_exptl_crystal_F_000 1140
_exptl_crystal_size_max 0.68
_exptl_crystal_size_mid 0.62
_exptl_crystal_size_min 0.48
_refine_diff_density_max 0.742
_refine_diff_density_min -0.430
_refine_ls_extinction_method none
_refine_ls_goodness_of_fit_ref 1.085
_refine_ls_hydrogen_treatment constr
_refine_ls_matrix_type full
_refine_ls_number_parameters 306
_refine_ls_number_reflns 4820
_refine_ls_number_restraints 5
_refine_ls_restrained_S_all 1.094
_refine_ls_R_factor_all 0.0610
_refine_ls_R_factor_gt 0.0402
_refine_ls_shift/su_max 0.001
_refine_ls_shift/su_mean 0.000
_refine_ls_structure_factor_coef Fsqd
_refine_ls_weighting_details 'calc w = 1/[\s^2^(Fo^2^)+(0.0348P)^2^+3.8899P] where P = (Fo^2^+2Fc^2^)/3'
_refine_ls_weighting_scheme calc
_refine_ls_wR_factor_gt 0.0870
_refine_ls_wR_factor_ref 0.1006
_reflns_number_gt 3796
_reflns_number_total 4820
_reflns_threshold_expression I>2\s(I)
_cod_data_source_file bt6200.cif
_cod_data_source_block I
_cod_depositor_comments
;
The following automatic conversions were performed:
'_symmetry_cell_setting' value 'Monoclinic' changed to 'monoclinic'
according to '/home/saulius/struct/CIF-dictionaries/cif_core.dic'
dictionary named 'cif_core.dic' version 2.4.1 from 2010-06-29.

Automatic conversion script
Id: cif_fix_enum 1527 2010-12-29 10:47:43Z saulius 

The following automatic conversions were performed:

'_symmetry_cell_setting' value 'Monoclinic' changed to 'monoclinic'
according to /home/saulius/struct/CIF-dictionaries/cif_core.dic
dictionary named 'cif_core.dic' version 2.4.1 from 2010-06-29.

Automatic conversion script
Id: cif_fix_values 1715 2011-07-08 13:25:40Z adriana 
;
_cod_original_sg_symbol_H-M 'P 21/c'
_cod_database_code 2201311
_cod_database_fobs_code 2201311

loop_
_symmetry_equiv_pos_as_xyz
'x, y, z'
'-x, y+1/2, -z+1/2'
'-x, -y, -z'
'x, -y-1/2, z-1/2'

loop_
_atom_site_label
_atom_site_fract_x
_atom_site_fract_y
_atom_site_fract_z
_atom_site_U_iso_or_equiv
_atom_site_adp_type
_atom_site_calc_flag
_atom_site_refinement_flags
_atom_site_occupancy
_atom_site_disorder_assembly
_atom_site_disorder_group
_atom_site_type_symbol
C1 0.2192(4) 0.5707(2) 0.3717(2) 0.0354(8) Uani d . 1 . . C
C2 0.1881(4) 0.4709(2) 0.5650(2) 0.0334(8) Uani d . 1 . . C
H2A 0.1309 0.4732 0.6067 0.040 Uiso calc R 1 . . H
H2B 0.1313 0.4956 0.5139 0.040 Uiso calc R 1 . . H
C3 0.2181(4) 0.3853(2) 0.5480(2) 0.0353(8) Uani d . 1 . . C
H3A 0.1283 0.3604 0.5166 0.042 Uiso calc R 1 . . H
H3B 0.2499 0.3570 0.6010 0.042 Uiso calc R 1 . . H
C4 0.4313(4) 0.2789(2) 0.5255(2) 0.0321(8) Uani d . 1 . . C
C5 0.5761(4) 0.2663(2) 0.5518(3) 0.0487(10) Uani d . 1 . . C
H5 0.6407 0.3082 0.5503 0.058 Uiso calc R 1 . . H
C6 0.6294(5) 0.1928(3) 0.5805(3) 0.0601(12) Uani d . 1 . . C
H6 0.7299 0.1848 0.5983 0.072 Uiso calc R 1 . . H
C7 0.5374(5) 0.1321(2) 0.5830(2) 0.0513(10) Uani d . 1 . . C
H7 0.5736 0.0821 0.6034 0.062 Uiso calc R 1 . . H
C8 0.3931(5) 0.1438(2) 0.5559(3) 0.0554(11) Uani d . 1 . . C
H8 0.3288 0.1017 0.5570 0.067 Uiso calc R 1 . . H
C9 0.3409(5) 0.2157(2) 0.5272(3) 0.0513(11) Uani d . 1 . . C
H9 0.2404 0.2227 0.5080 0.062 Uiso calc R 1 . . H
C10 0.2561(4) 0.3498(2) 0.3844(2) 0.0346(8) Uani d . 1 . . C
C11 0.3200(5) 0.3023(2) 0.3360(2) 0.0495(10) Uani d . 1 . . C
H11 0.4130 0.2815 0.3583 0.059 Uiso calc R 1 . . H
C12 0.2495(6) 0.2850(3) 0.2557(3) 0.0707(15) Uani d . 1 . . C
H12 0.2943 0.2531 0.2227 0.085 Uiso calc R 1 . . H
C13 0.1132(7) 0.3145(3) 0.2235(3) 0.0796(17) Uani d . 1 . . C
H13 0.0634 0.3015 0.1688 0.096 Uiso calc R 1 . . H
C14 0.0493(5) 0.3627(3) 0.2705(3) 0.0675(14) Uani d . 1 . . C
H14 -0.0434 0.3838 0.2479 0.081 Uiso calc R 1 . . H
C15 0.1210(4) 0.3801(2) 0.3502(2) 0.0463(10) Uani d . 1 . . C
H15 0.0770 0.4134 0.3823 0.056 Uiso calc R 1 . . H
C16 0.2873(4) 0.6237(2) 0.6201(2) 0.0353(8) Uani d . 1 . . C
C17 0.1865(4) 0.6597(2) 0.5570(2) 0.0414(9) Uani d . 1 . . C
H17 0.1520 0.6328 0.5063 0.050 Uiso calc R 1 . . H
C18 0.1358(4) 0.7343(2) 0.5672(3) 0.0500(10) Uani d . 1 . . C
H18 0.0667 0.7581 0.5236 0.060 Uiso calc R 1 . . H
C19 0.1849(5) 0.7742(2) 0.6402(3) 0.0557(11) Uani d . 1 . . C
H19 0.1499 0.8253 0.6470 0.067 Uiso calc R 1 . . H
C20 0.2845(5) 0.7397(3) 0.7027(3) 0.0628(13) Uani d . 1 . . C
H20 0.3185 0.7670 0.7531 0.075 Uiso calc R 1 . . H
C21 0.3366(5) 0.6646(2) 0.6931(2) 0.0499(10) Uani d . 1 . . C
H21 0.4062 0.6414 0.7369 0.060 Uiso calc R 1 . . H
C22 0.4318(4) 0.4881(2) 0.7067(2) 0.0336(8) Uani d . 1 . . C
C23 0.5762(4) 0.5028(2) 0.7431(2) 0.0380(8) Uani d . 1 . . C
H23 0.6314 0.5334 0.7147 0.046 Uiso calc R 1 . . H
C24 0.6390(5) 0.4731(2) 0.8202(2) 0.0514(11) Uani d . 1 . . C
H24 0.7371 0.4837 0.8448 0.062 Uiso calc R 1 . . H
C25 0.5596(6) 0.4281(3) 0.8616(3) 0.0619(13) Uani d . 1 . . C
H25 0.6033 0.4069 0.9143 0.074 Uiso calc R 1 . . H
C26 0.4171(6) 0.4140(3) 0.8264(3) 0.0594(12) Uani d . 1 . . C
H26 0.3627 0.3835 0.8552 0.071 Uiso calc R 1 . . H
C27 0.3517(5) 0.4438(2) 0.7494(2) 0.0469(10) Uani d . 1 . . C
H27 0.2530 0.4341 0.7259 0.056 Uiso calc R 1 . . H
C28 -0.0776(19) 0.4379(9) 0.0514(11) 0.140(6) Uiso d PD 0.50 . . C
H28 -0.1097 0.3872 0.0653 0.168 Uiso d PR 0.50 . . H
C29 -0.1165(9) 0.5006(6) 0.0944(6) 0.144(3) Uiso d D 1 . . C
H29A -0.1717 0.4988 0.1354 0.173 Uiso d PR 0.50 A 1 H
H29B -0.1435 0.4498 0.1085 0.173 Uiso d PR 0.50 A 2 H
H29C -0.1265 0.5229 0.1461 0.173 Uiso d PR 0.50 A 2 H
H29D -0.2216 0.4958 0.0766 0.173 Uiso d PR 0.50 A 2 H
C30 -0.0644(19) 0.5707(9) 0.0696(11) 0.151(7) Uiso d PD 0.50 . . C
H30 -0.0760 0.6196 0.0965 0.181 Uiso d PR 0.50 . . H
C31 -0.0004(12) 0.5598(7) 0.0069(7) 0.173(4) Uiso d D 1 . . C
H31 0.0270 0.6080 -0.0147 0.208 Uiso d R 1 . . H
C32 -0.0400(14) 0.5014(10) 0.0341(8) 0.097(4) Uiso d PD 0.50 . . C
N 0.3213(3) 0.54434(17) 0.41527(17) 0.0307(6) Uani d . 1 . . N
P1 0.35788(9) 0.37521(5) 0.48864(5) 0.0279(2) Uani d . 1 . . P
P2 0.35653(9) 0.52638(5) 0.60272(5) 0.0290(2) Uani d . 1 . . P
S 0.07691(11) 0.61012(7) 0.31294(7) 0.0554(3) Uani d . 1 . . S
Mo 0.5000 0.5000 0.5000 0.02374(11) Uani d S 1 . . Mo

loop_
_atom_site_aniso_label
_atom_site_aniso_U_11
_atom_site_aniso_U_22
_atom_site_aniso_U_33
_atom_site_aniso_U_12
_atom_site_aniso_U_13
_atom_site_aniso_U_23
C1 0.040(2) 0.038(2) 0.0334(19) -0.0087(16) 0.0173(17) 0.0026(16)
C2 0.0275(17) 0.0388(19) 0.0376(19) -0.0052(14) 0.0152(15) -0.0025(15)
C3 0.0365(19) 0.039(2) 0.0348(19) -0.0106(16) 0.0161(15) -0.0037(16)
C4 0.0371(19) 0.0317(19) 0.0278(17) -0.0042(15) 0.0086(15) -0.0012(14)
C5 0.045(2) 0.034(2) 0.067(3) -0.0062(18) 0.015(2) 0.0027(19)
C6 0.051(3) 0.043(3) 0.082(3) 0.010(2) 0.007(2) 0.009(2)
C7 0.074(3) 0.034(2) 0.045(2) 0.001(2) 0.013(2) 0.0083(18)
C8 0.067(3) 0.035(2) 0.063(3) -0.011(2) 0.013(2) 0.011(2)
C9 0.048(2) 0.037(2) 0.066(3) -0.0104(18) 0.008(2) 0.011(2)
C10 0.044(2) 0.0287(18) 0.0305(18) -0.0114(16) 0.0081(16) 0.0007(14)
C11 0.071(3) 0.040(2) 0.036(2) 0.002(2) 0.010(2) -0.0059(17)
C12 0.115(4) 0.054(3) 0.039(2) 0.003(3) 0.011(3) -0.013(2)
C13 0.108(4) 0.076(4) 0.038(3) -0.018(3) -0.015(3) -0.008(2)
C14 0.058(3) 0.082(4) 0.051(3) -0.011(3) -0.010(2) 0.007(3)
C15 0.042(2) 0.052(3) 0.042(2) -0.0077(19) 0.0060(18) 0.0005(19)
C16 0.0372(19) 0.0331(19) 0.042(2) -0.0023(15) 0.0226(16) -0.0024(16)
C17 0.043(2) 0.038(2) 0.046(2) 0.0003(17) 0.0181(18) -0.0040(17)
C18 0.049(2) 0.043(2) 0.061(3) 0.0055(19) 0.020(2) 0.000(2)
C19 0.068(3) 0.035(2) 0.072(3) 0.001(2) 0.032(3) -0.009(2)
C20 0.084(3) 0.048(3) 0.059(3) 0.001(2) 0.022(3) -0.019(2)
C21 0.064(3) 0.045(2) 0.041(2) 0.000(2) 0.015(2) -0.0086(18)
C22 0.047(2) 0.0286(19) 0.0268(17) -0.0003(15) 0.0128(15) -0.0038(14)
C23 0.049(2) 0.040(2) 0.0264(17) 0.0051(18) 0.0120(15) -0.0041(16)
C24 0.066(3) 0.052(3) 0.034(2) 0.020(2) 0.008(2) -0.0030(18)
C25 0.104(4) 0.049(3) 0.033(2) 0.029(3) 0.020(2) 0.0110(19)
C26 0.102(4) 0.043(2) 0.043(2) -0.006(2) 0.036(3) 0.0051(19)
C27 0.068(3) 0.043(2) 0.037(2) -0.007(2) 0.026(2) -0.0024(17)
N 0.0336(16) 0.0329(16) 0.0277(15) -0.0038(13) 0.0117(13) -0.0018(12)
P1 0.0312(4) 0.0272(5) 0.0270(4) -0.0060(4) 0.0104(4) -0.0012(3)
P2 0.0311(4) 0.0319(5) 0.0266(4) -0.0042(4) 0.0119(4) -0.0035(3)
S 0.0364(5) 0.0718(8) 0.0558(7) 0.0041(5) 0.0072(5) 0.0259(6)
Mo 0.0257(2) 0.0247(2) 0.02231(19) -0.00377(17) 0.00874(14) -0.00124(17)

loop_
_atom_type_symbol
_atom_type_description
_atom_type_scat_dispersion_real
_atom_type_scat_dispersion_imag
_atom_type_scat_source
C C 0.0033 0.0016 'International Tables Vol C Tables 4.2.6.8 and 6.1.1.4'
H H 0.0000 0.0000 'International Tables Vol C Tables 4.2.6.8 and 6.1.1.4'
N N 0.0061 0.0033 'International Tables Vol C Tables 4.2.6.8 and 6.1.1.4'
P P 0.1023 0.0942 'International Tables Vol C Tables 4.2.6.8 and 6.1.1.4'
S S 0.1246 0.1234 'International Tables Vol C Tables 4.2.6.8 and 6.1.1.4'
Mo Mo -1.6832 0.6857 'International Tables Vol C Tables 4.2.6.8 and 6.1.1.4'

loop_
_geom_angle_atom_site_label_1
_geom_angle_atom_site_label_2
_geom_angle_atom_site_label_3
_geom_angle_site_symmetry_1
_geom_angle_site_symmetry_3
_geom_angle
N C1 S . . 178.0(4)
C3 C2 P2 . . 111.2(2)
C3 C2 H2A . . 109.4
P2 C2 H2A . . 109.4
C3 C2 H2B . . 109.4
P2 C2 H2B . . 109.4
H2A C2 H2B . . 108.0
C2 C3 P1 . . 112.4(2)
C2 C3 H3A . . 109.1
P1 C3 H3A . . 109.1
C2 C3 H3B . . 109.1
P1 C3 H3B . . 109.1
H3A C3 H3B . . 107.8
C5 C4 C9 . . 117.8(3)
C5 C4 P1 . . 121.7(3)
C9 C4 P1 . . 120.5(3)
C4 C5 C6 . . 120.7(4)
C4 C5 H5 . . 119.7
C6 C5 H5 . . 119.7
C7 C6 C5 . . 120.2(4)
C7 C6 H6 . . 119.9
C5 C6 H6 . . 119.9
C8 C7 C6 . . 119.5(4)
C8 C7 H7 . . 120.2
C6 C7 H7 . . 120.2
C9 C8 C7 . . 120.3(4)
C9 C8 H8 . . 119.9
C7 C8 H8 . . 119.9
C8 C9 C4 . . 121.6(4)
C8 C9 H9 . . 119.2
C4 C9 H9 . . 119.2
C15 C10 C11 . . 118.6(4)
C15 C10 P1 . . 122.4(3)
C11 C10 P1 . . 118.9(3)
C12 C11 C10 . . 120.6(4)
C12 C11 H11 . . 119.7
C10 C11 H11 . . 119.7
C11 C12 C13 . . 119.7(5)
C11 C12 H12 . . 120.2
C13 C12 H12 . . 120.2
C14 C13 C12 . . 120.3(4)
C14 C13 H13 . . 119.8
C12 C13 H13 . . 119.8
C15 C14 C13 . . 119.5(5)
C15 C14 H14 . . 120.2
C13 C14 H14 . . 120.2
C14 C15 C10 . . 121.2(4)
C14 C15 H15 . . 119.4
C10 C15 H15 . . 119.4
C21 C16 C17 . . 118.3(4)
C21 C16 P2 . . 122.3(3)
C17 C16 P2 . . 119.4(3)
C18 C17 C16 . . 120.8(4)
C18 C17 H17 . . 119.6
C16 C17 H17 . . 119.6
C19 C18 C17 . . 120.4(4)
C19 C18 H18 . . 119.8
C17 C18 H18 . . 119.8
C20 C19 C18 . . 119.5(4)
C20 C19 H19 . . 120.2
C18 C19 H19 . . 120.2
C19 C20 C21 . . 120.6(4)
C19 C20 H20 . . 119.7
C21 C20 H20 . . 119.7
C16 C21 C20 . . 120.4(4)
C16 C21 H21 . . 119.8
C20 C21 H21 . . 119.8
C27 C22 C23 . . 119.3(3)
C27 C22 P2 . . 122.7(3)
C23 C22 P2 . . 118.0(3)
C24 C23 C22 . . 120.3(4)
C24 C23 H23 . . 119.9
C22 C23 H23 . . 119.9
C23 C24 C25 . . 120.2(4)
C23 C24 H24 . . 119.9
C25 C24 H24 . . 119.9
C26 C25 C24 . . 119.8(4)
C26 C25 H25 . . 120.1
C24 C25 H25 . . 120.1
C25 C26 C27 . . 121.0(4)
C25 C26 H26 . . 119.5
C27 C26 H26 . . 119.5
C26 C27 C22 . . 119.5(4)
C26 C27 H27 . . 120.2
C22 C27 H27 . . 120.2
C31 C28 C29 3_565 . 127.8(15)
C31 C28 H28 3_565 . 117.4
C29 C28 H28 . . 114.8
C32 C28 H29B . . 105.8
C28 C29 C30 . . 109.8(10)
C28 C29 H29A . . 127.5
C30 C29 H29A . . 122.7
C32 C29 H29B . . 114.6
C30 C29 H29C . . 93.1
H29B C29 H29C . . 92.3
C28 C29 H29D . . 99.6
C32 C29 H29D . . 118.0
C30 C29 H29D . . 113.5
H29C C29 H29D . . 89.1
C31 C30 C29 . . 112.3(13)
C31 C30 H30 . . 127.3
C29 C30 H30 . . 120.4
C32 C31 C28 . 3_565 125.2(14)
C30 C31 H31 . . 113.3
C32 C31 H31 3_565 . 109.1
C31 C32 C29 3_565 . 129.1(16)
C1 N Mo . . 176.2(3)
C4 P1 C10 . . 100.52(16)
C4 P1 C3 . . 99.91(16)
C10 P1 C3 . . 104.00(16)
C4 P1 Mo . . 125.01(11)
C10 P1 Mo . . 115.26(11)
C3 P1 Mo . . 109.43(11)
C22 P2 C16 . . 104.17(16)
C22 P2 C2 . . 104.63(16)
C16 P2 C2 . . 101.09(16)
C22 P2 Mo . . 115.71(11)
C16 P2 Mo . . 123.73(11)
C2 P2 Mo . . 105.06(11)
N Mo N 3_666 . 180.0000(10)
N Mo P2 3_666 . 95.70(8)
N Mo P2 . . 84.30(8)
N Mo P2 3_666 3_666 84.30(8)
N Mo P2 . 3_666 95.70(8)
P2 Mo P2 . 3_666 180.0
N Mo P1 3_666 3_666 84.88(8)
N Mo P1 . 3_666 95.12(8)
P2 Mo P1 . 3_666 100.31(3)
P2 Mo P1 3_666 3_666 79.69(3)
N Mo P1 3_666 . 95.12(8)
N Mo P1 . . 84.88(8)
P2 Mo P1 . . 79.69(3)
P2 Mo P1 3_666 . 100.31(3)
P1 Mo P1 3_666 . 180.0

loop_
_geom_bond_atom_site_label_1
_geom_bond_atom_site_label_2
_geom_bond_site_symmetry_2
_geom_bond_distance
_geom_bond_publ_flag
C1 N . 1.161(4) ?
C1 S . 1.624(4) ?
C2 C3 . 1.526(5) ?
C2 P2 . 1.848(3) ?
C2 H2A . 0.9900 ?
C2 H2B . 0.9900 ?
C3 P1 . 1.867(3) ?
C3 H3A . 0.9900 ?
C3 H3B . 0.9900 ?
C4 C5 . 1.372(5) ?
C4 C9 . 1.388(5) ?
C4 P1 . 1.831(4) ?
C5 C6 . 1.393(6) ?
C5 H5 . 0.9500 ?
C6 C7 . 1.368(6) ?
C6 H6 . 0.9500 ?
C7 C8 . 1.366(6) ?
C7 H7 . 0.9500 ?
C8 C9 . 1.365(6) ?
C8 H8 . 0.9500 ?
C9 H9 . 0.9500 ?
C10 C15 . 1.386(5) ?
C10 C11 . 1.392(5) ?
C10 P1 . 1.832(3) ?
C11 C12 . 1.382(6) ?
C11 H11 . 0.9500 ?
C12 C13 . 1.385(7) ?
C12 H12 . 0.9500 ?
C13 C14 . 1.381(7) ?
C13 H13 . 0.9500 ?
C14 C15 . 1.378(6) ?
C14 H14 . 0.9500 ?
C15 H15 . 0.9500 ?
C16 C21 . 1.387(5) ?
C16 C17 . 1.390(5) ?
C16 P2 . 1.835(4) ?
C17 C18 . 1.387(5) ?
C17 H17 . 0.9500 ?
C18 C19 . 1.377(6) ?
C18 H18 . 0.9500 ?
C19 C20 . 1.367(6) ?
C19 H19 . 0.9500 ?
C20 C21 . 1.396(6) ?
C20 H20 . 0.9500 ?
C21 H21 . 0.9500 ?
C22 C27 . 1.394(5) ?
C22 C23 . 1.398(5) ?
C22 P2 . 1.834(3) ?
C23 C24 . 1.381(5) ?
C23 H23 . 0.9500 ?
C24 C25 . 1.384(6) ?
C24 H24 . 0.9500 ?
C25 C26 . 1.375(7) ?
C25 H25 . 0.9500 ?
C26 C27 . 1.385(6) ?
C26 H26 . 0.9500 ?
C27 H27 . 0.9500 ?
C28 C31 3_565 1.371(18) ?
C28 C29 . 1.389(13) ?
C28 H28 . 0.9638 ?
C29 C32 . 1.389(12) ?
C29 C30 . 1.396(13) ?
C29 H29A . 0.9665 ?
C29 H29B . 0.9497 ?
C29 H29C . 0.9719 ?
C29 H29D . 0.9853 ?
C30 C31 . 1.354(14) ?
C30 C32 . 1.37(2) ?
C30 H30 . 0.9652 ?
C31 C32 3_565 1.356(16) ?
C31 C28 3_565 1.371(18) ?
C31 H31 . 0.9587 ?
C32 C31 3_565 1.356(16) ?
N Mo . 2.086(3) ?
P1 Mo . 2.5081(9) ?
P2 Mo . 2.4971(9) ?
Mo N 3_666 2.086(3) ?
Mo P2 3_666 2.4971(9) ?
Mo P1 3_666 2.5081(9) ?

loop_
_geom_torsion_atom_site_label_1
_geom_torsion_atom_site_label_2
_geom_torsion_atom_site_label_3
_geom_torsion_atom_site_label_4
_geom_torsion_site_symmetry_4
_geom_torsion
P2 C2 C3 P1 . -46.3(3)
C9 C4 C5 C6 . -1.2(6)
P1 C4 C5 C6 . 179.2(3)
C4 C5 C6 C7 . -0.2(7)
C5 C6 C7 C8 . 1.1(7)
C6 C7 C8 C9 . -0.6(7)
C7 C8 C9 C4 . -0.7(7)
C5 C4 C9 C8 . 1.6(6)
P1 C4 C9 C8 . -178.8(3)
C15 C10 C11 C12 . -0.7(6)
P1 C10 C11 C12 . -176.8(3)
C10 C11 C12 C13 . -0.8(7)
C11 C12 C13 C14 . 1.8(8)
C12 C13 C14 C15 . -1.3(8)
C13 C14 C15 C10 . -0.2(7)
C11 C10 C15 C14 . 1.2(6)
P1 C10 C15 C14 . 177.2(3)
C21 C16 C17 C18 . -0.6(5)
P2 C16 C17 C18 . -177.8(3)
C16 C17 C18 C19 . 0.2(6)
C17 C18 C19 C20 . 0.1(7)
C18 C19 C20 C21 . 0.1(7)
C17 C16 C21 C20 . 0.7(6)
P2 C16 C21 C20 . 177.8(3)
C19 C20 C21 C16 . -0.4(7)
C27 C22 C23 C24 . 0.7(5)
P2 C22 C23 C24 . -178.0(3)
C22 C23 C24 C25 . 0.5(6)
C23 C24 C25 C26 . -1.1(6)
C24 C25 C26 C27 . 0.5(7)
C25 C26 C27 C22 . 0.6(6)
C23 C22 C27 C26 . -1.2(5)
P2 C22 C27 C26 . 177.4(3)
C5 C4 P1 C10 . 121.5(3)
C9 C4 P1 C10 . -58.1(3)
C5 C4 P1 C3 . -132.1(3)
C9 C4 P1 C3 . 48.3(3)
C5 C4 P1 Mo . -9.8(4)
C9 C4 P1 Mo . 170.6(3)
C15 C10 P1 C4 . 138.3(3)
C11 C10 P1 C4 . -45.7(3)
C15 C10 P1 C3 . 35.2(3)
C11 C10 P1 C3 . -148.8(3)
C15 C10 P1 Mo . -84.5(3)
C11 C10 P1 Mo . 91.4(3)
C2 C3 P1 C4 . 151.6(3)
C2 C3 P1 C10 . -104.9(3)
C2 C3 P1 Mo . 18.8(3)
C27 C22 P2 C16 . 90.4(3)
C23 C22 P2 C16 . -91.0(3)
C27 C22 P2 C2 . -15.3(3)
C23 C22 P2 C2 . 163.3(3)
C27 C22 P2 Mo . -130.4(3)
C23 C22 P2 Mo . 48.2(3)
C21 C16 P2 C22 . 22.0(3)
C17 C16 P2 C22 . -160.9(3)
C21 C16 P2 C2 . 130.3(3)
C17 C16 P2 C2 . -52.6(3)
C21 C16 P2 Mo . -113.0(3)
C17 C16 P2 Mo . 64.1(3)
C3 C2 P2 C22 . -70.5(3)
C3 C2 P2 C16 . -178.5(2)
C3 C2 P2 Mo . 51.8(3)
C22 P2 Mo N 3_666 -8.71(15)
C16 P2 Mo N 3_666 121.69(16)
C2 P2 Mo N 3_666 -123.53(15)
C22 P2 Mo N . 171.29(15)
C16 P2 Mo N . -58.31(16)
C2 P2 Mo N . 56.47(15)
C22 P2 Mo P1 3_666 -94.52(13)
C16 P2 Mo P1 3_666 35.88(15)
C2 P2 Mo P1 3_666 150.66(12)
C22 P2 Mo P1 . 85.48(13)
C16 P2 Mo P1 . -144.12(15)
C2 P2 Mo P1 . -29.34(12)
C4 P1 Mo N 3_666 -14.26(15)
C10 P1 Mo N 3_666 -139.49(15)
C3 P1 Mo N 3_666 103.77(15)
C4 P1 Mo N . 165.74(15)
C10 P1 Mo N . 40.51(15)
C3 P1 Mo N . -76.23(15)
C4 P1 Mo P2 . -109.14(14)
C10 P1 Mo P2 . 125.63(14)
C3 P1 Mo P2 . 8.89(13)
C4 P1 Mo P2 3_666 70.86(14)
C10 P1 Mo P2 3_666 -54.37(14)
C3 P1 Mo P2 3_666 -171.11(13)
